data_7056272
loop_
_publ_author_name
'Savina, Aleksandra A.'
'Solodovnikov, Sergey F.'
'Belov, Dmitry A.'
'Solodovnikova, Zoya A.'
'Stefanovich, Sergey Yu.'
'Lazoryak, Bogdan I.'
'Khaikina, Elena G.'

_publ_section_title
;
 New alluaudite-related triple molybdates Na25Cs8R5(MoO4)24 (R = Sc, In):
 synthesis, crystal structures and properties
;
_journal_name_full 'New J. Chem.'
_journal_paper_doi 10.1039/C7NJ00202E
_journal_year 2017
_chemical_formula_moiety 'Sc5 Mo24 O96, 8(Cs), 25(Na)'
_chemical_formula_sum 'Cs8 Mo24 Na25 O96 Sc5'
_chemical_formula_weight 5701.39
_chemical_name_systematic
; 
 ? 
;
_space_group_IT_number 14
_symmetry_cell_setting monoclinic
_symmetry_space_group_name_Hall '-P 2ybc'
_symmetry_space_group_name_H-M 'P 1 21/c 1'
_atom_sites_solution_hydrogens none
_atom_sites_solution_primary direct
_atom_sites_solution_secondary difmap
_audit_creation_method SHELXL-97
_audit_update_record
;
2016-12-09 deposited with the CCDC.
2017-05-15 downloaded from the CCDC.
;
_cell_angle_alpha 90.00
_cell_angle_beta 90.0070(10)
_cell_angle_gamma 90.00
_cell_formula_units_Z 2
_cell_length_a 14.0069(3)
_cell_length_b 12.6498(3)
_cell_length_c 28.6491(6)
_cell_measurement_reflns_used 33939
_cell_measurement_temperature 296(2)
_cell_measurement_theta_max 29.61
_cell_measurement_theta_min 1.42
_cell_volume 5076.18(19)
_computing_cell_refinement 'SAINT (Bruker, 2004)'
_computing_data_collection 'APEX2 (Bruker, 2004)'
_computing_data_reduction 'SAINT (Bruker, 2004)'
_computing_structure_refinement 'SHELXL-97 (Sheldrick, 1997)'
_computing_structure_solution 'SHELXS-97 (Sheldrick, 1990)'
_diffrn_ambient_temperature 296(2)
_diffrn_measured_fraction_theta_full 0.997
_diffrn_measured_fraction_theta_max 0.997
_diffrn_measurement_device_type 'Bruker-Nonius X8 APEX CCD diffractometer'
_diffrn_measurement_method '\f scans, frame data integration'
_diffrn_radiation_monochromator graphite
_diffrn_radiation_source 'fine-focus sealed tube'
_diffrn_radiation_type MoK\a
_diffrn_radiation_wavelength 0.71073
_diffrn_reflns_av_R_equivalents 0.0277
_diffrn_reflns_av_sigmaI/netI 0.0321
_diffrn_reflns_limit_h_max 17
_diffrn_reflns_limit_h_min -19
_diffrn_reflns_limit_k_max 17
_diffrn_reflns_limit_k_min -17
_diffrn_reflns_limit_l_max 37
_diffrn_reflns_limit_l_min -39
_diffrn_reflns_number 33939
_diffrn_reflns_theta_full 29.61
_diffrn_reflns_theta_max 29.61
_diffrn_reflns_theta_min 1.42
_diffrn_standards_decay_% 0
_diffrn_standards_number 0
_exptl_absorpt_coefficient_mu 6.212
_exptl_absorpt_correction_T_max 0.7465
_exptl_absorpt_correction_T_min 0.6703
_exptl_absorpt_correction_type multi-scan
_exptl_absorpt_process_details 'SADABS (Bruker, 2005)'
_exptl_crystal_colour colorless
_exptl_crystal_density_diffrn 3.730
_exptl_crystal_density_method 'not measured'
_exptl_crystal_description fragment
_exptl_crystal_F_000 5192
_exptl_crystal_size_max 0.07
_exptl_crystal_size_mid 0.06
_exptl_crystal_size_min 0.05
_refine_diff_density_max 1.372
_refine_diff_density_min -2.174
_refine_diff_density_rms 0.182
_refine_ls_extinction_method none
_refine_ls_goodness_of_fit_ref 1.043
_refine_ls_hydrogen_treatment none
_refine_ls_matrix_type full
_refine_ls_number_parameters 728
_refine_ls_number_reflns 14265
_refine_ls_number_restraints 1
_refine_ls_restrained_S_all 1.043
_refine_ls_R_factor_all 0.0362
_refine_ls_R_factor_gt 0.0308
_refine_ls_shift/su_max 0.002
_refine_ls_shift/su_mean 0.000
_refine_ls_structure_factor_coef Fsqd
_refine_ls_weighting_details 'calc w=1/[\s^2^(Fo^2^)+(0.0274P)^2^+21.5998P] where P=(Fo^2^+2Fc^2^)/3'
_refine_ls_weighting_scheme calc
_refine_ls_wR_factor_gt 0.0688
_refine_ls_wR_factor_ref 0.0727
_reflns_number_gt 12997
_reflns_number_total 14265
_reflns_threshold_expression >2sigma(I)
_cod_data_source_file c7nj00202e2.cif
_cod_data_source_block Cs8Mo24Na25Sc5O96
_cod_original_sg_symbol_H-M 'P 21/c'
_cod_database_code 7056272
_exptl_crystal_f_000' 5379.91
_exptl_absorpt_correction_t_min' 0.606

loop_
_symmetry_equiv_pos_as_xyz
'x, y, z'
'-x, y+1/2, -z+1/2'
'-x, -y, -z'
'x, -y-1/2, z-1/2'

loop_
_atom_site_label
_atom_site_type_symbol
_atom_site_fract_x
_atom_site_fract_y
_atom_site_fract_z
_atom_site_U_iso_or_equiv
_atom_site_adp_type
_atom_site_occupancy
_atom_site_symmetry_multiplicity
_atom_site_calc_flag
_atom_site_refinement_flags
Cs1 Cs 0.48727(3) 0.98108(3) 0.432226(17) 0.02608(9) Uani 1 1 d .
Cs2 Cs 0.50603(4) 0.95377(4) 0.28253(2) 0.03690(12) Uani 1 1 d .
Cs3 Cs 0.00867(4) 0.95015(4) 0.215800(19) 0.03035(10) Uani 1 1 d .
Cs4 Cs 0.00611(4) 0.46959(4) 0.431750(17) 0.02877(10) Uani 1 1 d .
Mo1 Mo 0.60185(4) 0.18473(4) 0.21950(2) 0.01749(11) Uani 1 1 d .
Mo2 Mo 0.10938(4) 0.18166(4) 0.279731(19) 0.01529(10) Uani 1 1 d .
Mo3 Mo 0.61231(4) 0.24187(5) 0.471285(19) 0.01580(10) Uani 1 1 d .
Mo4 Mo 0.38968(4) 0.20063(5) 0.347205(19) 0.01637(11) Uani 1 1 d .
Mo5 Mo 0.61247(4) 0.72625(4) 0.396559(19) 0.01528(10) Uani 1 1 d .
Mo6 Mo 0.10279(4) 0.26485(4) 0.52728(2) 0.01580(10) Uani 1 1 d .
Mo7 Mo 0.88169(4) 0.21549(4) 0.398102(19) 0.01506(10) Uani 1 1 d .
Mo8 Mo 0.11154(4) 0.69466(4) 0.350965(19) 0.01548(11) Uani 1 1 d .
Mo9 Mo 0.28441(4) 0.56432(4) 0.68396(2) 0.01512(10) Uani 1 1 d .
Mo10 Mo 0.28498(4) 0.48102(4) 0.44278(2) 0.01539(10) Uani 1 1 d .
Mo11 Mo 0.22201(4) 0.43293(5) 0.18662(2) 0.01916(12) Uani 1 1 d .
Mo12 Mo 0.79029(4) 0.47039(4) 0.05627(2) 0.01503(10) Uani 1 1 d .
Sc1 Sc 0.83804(9) 0.29014(10) 0.52000(4) 0.0097(2) Uani 0.7918(18) 1 d P
Na1 Na 0.83804(9) 0.29014(10) 0.52000(4) 0.0097(2) Uani 0.21 1 d P
Sc2 Sc 0.65527(11) 0.17249(12) 0.34880(5) 0.0114(4) Uani 0.538(5) 1 d P
Na2 Na 0.65527(11) 0.17249(12) 0.34880(5) 0.0114(4) Uani 0.46 1 d P
Sc3 Sc 0.33067(10) 0.19562(12) 0.22798(5) 0.0124(4) Uani 0.580(5) 1 d P
Na3 Na 0.33067(10) 0.19562(12) 0.22798(5) 0.0124(4) Uani 0.42 1 d P
Sc4 Sc 0.15663(15) 0.17356(17) 0.14868(7) 0.0166(6) Uani 0.242(5) 1 d P
Na4 Na 0.15663(15) 0.17356(17) 0.14868(7) 0.0166(6) Uani 0.76 1 d P
Sc5 Sc 0.83103(18) 0.1987(2) 0.26752(9) 0.0217(8) Uani 0.097(5) 1 d P
Na5 Na 0.83103(18) 0.1987(2) 0.26752(9) 0.0217(8) Uani 0.90 1 d P
Sc6 Sc 0.33561(17) 0.21187(19) 0.48025(8) 0.0249(6) Uani 0.251(4) 1 d P
Na6 Na 0.33561(17) 0.21187(19) 0.48025(8) 0.0249(6) Uani 0.75 1 d P
Na7 Na 0.15861(19) 0.2370(2) 0.39485(10) 0.0209(6) Uani 1 1 d .
Na8 Na 0.34087(19) 0.7409(2) 0.39466(10) 0.0180(5) Uani 1 1 d .
Na9 Na 0.7636(2) 0.9683(3) 0.43321(12) 0.0336(8) Uani 1 1 d .
Na10 Na 0.7337(2) 0.4917(3) 0.43834(12) 0.0376(8) Uani 1 1 d .
Na11 Na 0.0014(2) 0.9673(3) 0.36827(13) 0.0369(8) Uani 1 1 d .
Na12 Na 0.2315(2) 0.9387(3) 0.31491(10) 0.0251(6) Uani 1 1 d .
Na13 Na 0.5026(2) 0.9727(3) 0.12860(13) 0.0405(9) Uani 1 1 d .
Na14 Na 0.2660(2) 0.4430(3) 0.31504(11) 0.0261(6) Uani 1 1 d .
Na15 Na -0.0069(8) 0.0147(9) 0.4899(3) 0.037(2) Uani 0.50 1 d P
Na16 Na 0.5054(7) 0.5180(7) 0.4898(3) 0.033(2) Uani 0.50 1 d P
O1 O 0.5989(4) 0.0699(4) 0.1861(2) 0.0315(12) Uani 1 1 d .
O2 O 0.6570(4) 0.2884(4) 0.18919(18) 0.0263(11) Uani 1 1 d .
O3 O 0.6631(4) 0.1561(4) 0.27218(19) 0.0277(11) Uani 1 1 d .
O4 O 0.4822(4) 0.2226(4) 0.23370(19) 0.0294(12) Uani 1 1 d .
O5 O -0.0050(4) 0.2158(4) 0.26191(18) 0.0258(10) Uani 1 1 d .
O6 O 0.1560(4) 0.2876(4) 0.31159(18) 0.0251(11) Uani 1 1 d .
O7 O 0.1035(4) 0.0662(4) 0.31343(19) 0.0299(12) Uani 1 1 d .
O8 O 0.1787(4) 0.1562(4) 0.22706(18) 0.0265(11) Uani 1 1 d .
O9 O 0.5952(4) 0.3727(4) 0.45449(19) 0.0289(12) Uani 1 1 d .
O10 O 0.5030(4) 0.1866(4) 0.48736(18) 0.0265(11) Uani 1 1 d .
O11 O 0.6590(4) 0.1627(5) 0.4260(2) 0.0313(12) Uani 1 1 d .
O12 O 0.6910(3) 0.2385(4) 0.52054(17) 0.0238(10) Uani 1 1 d .
O13 O 0.3260(4) 0.1800(4) 0.39881(18) 0.0302(12) Uani 1 1 d .
O14 O 0.4004(4) 0.3363(4) 0.3372(2) 0.0336(13) Uani 1 1 d .
O15 O 0.3289(4) 0.1368(5) 0.3002(2) 0.0379(15) Uani 1 1 d .
O16 O 0.5040(4) 0.1393(4) 0.35314(17) 0.0256(11) Uani 1 1 d .
O17 O 0.5007(4) 0.7775(4) 0.38172(17) 0.0270(11) Uani 1 1 d .
O18 O 0.6002(4) 0.5959(4) 0.41661(19) 0.0273(11) Uani 1 1 d .
O19 O 0.6621(4) 0.8112(4) 0.43861(17) 0.0247(11) Uani 1 1 d .
O20 O 0.6868(4) 0.7266(4) 0.34545(17) 0.0252(11) Uani 1 1 d .
O21 O 0.1655(4) 0.2730(5) 0.47511(19) 0.0356(13) Uani 1 1 d .
O22 O 0.0939(4) 0.1336(4) 0.5446(2) 0.0324(13) Uani 1 1 d .
O23 O 0.1615(4) 0.3438(5) 0.5689(2) 0.0287(12) Uani 1 1 d .
O24 O -0.0150(4) 0.3201(4) 0.51803(17) 0.0249(10) Uani 1 1 d .
O25 O 0.9927(4) 0.2642(4) 0.38213(18) 0.0277(11) Uani 1 1 d .
O26 O 0.8946(4) 0.0833(4) 0.41351(19) 0.0291(12) Uani 1 1 d .
O27 O 0.8054(4) 0.2236(4) 0.34869(17) 0.0261(11) Uani 1 1 d .
O28 O 0.8374(3) 0.2946(4) 0.44575(17) 0.0226(10) Uani 1 1 d .
O29 O 0.0995(4) 0.8261(4) 0.33461(19) 0.0275(11) Uani 1 1 d .
O30 O 0.1766(4) 0.6218(5) 0.30988(19) 0.0334(13) Uani 1 1 d .
O31 O -0.0007(4) 0.6345(4) 0.35555(18) 0.0280(11) Uani 1 1 d .
O32 O 0.1716(4) 0.6870(4) 0.40628(18) 0.0269(11) Uani 1 1 d .
O33 O 0.2203(4) 0.6177(4) 0.73059(17) 0.0244(10) Uani 1 1 d .
O34 O 0.3597(4) 0.4646(5) 0.7057(2) 0.0351(13) Uani 1 1 d .
O35 O 0.2036(4) 0.5105(5) 0.64308(19) 0.0324(12) Uani 1 1 d .
O36 O 0.3633(4) 0.6558(5) 0.6567(2) 0.0324(13) Uani 1 1 d .
O37 O 0.3526(4) 0.3910(4) 0.4746(2) 0.0332(13) Uani 1 1 d .
O38 O 0.3695(4) 0.5671(4) 0.4194(2) 0.0304(12) Uani 1 1 d .
O39 O 0.2198(4) 0.4223(4) 0.39723(16) 0.0238(10) Uani 1 1 d .
O40 O 0.2056(4) 0.5485(4) 0.48337(16) 0.0209(9) Uani 1 1 d .
O41 O 0.1475(5) 0.5245(5) 0.2131(3) 0.060(2) Uani 1 1 d .
O42 O 0.1432(4) 0.3549(5) 0.1547(2) 0.0351(14) Uani 1 1 d .
O43 O 0.3029(4) 0.4989(5) 0.14797(19) 0.0328(12) Uani 1 1 d .
O44 O 0.2863(4) 0.3651(5) 0.23200(18) 0.0342(13) Uani 1 1 d .
O45 O 0.8735(4) 0.5603(4) 0.0778(2) 0.0315(12) Uani 1 1 d .
O46 O 0.7231(4) 0.4194(4) 0.10259(16) 0.0212(10) Uani 1 1 d .
O47 O 0.7120(4) 0.5298(4) 0.01510(17) 0.0210(10) Uani 1 1 d .
O48 O 0.8637(3) 0.3724(4) 0.02735(18) 0.0244(10) Uani 1 1 d .

loop_
_atom_site_aniso_label
_atom_site_aniso_U_11
_atom_site_aniso_U_22
_atom_site_aniso_U_33
_atom_site_aniso_U_23
_atom_site_aniso_U_13
_atom_site_aniso_U_12
Cs1 0.0301(2) 0.01990(19) 0.0282(2) 0.00007(16) 0.00150(18) -0.00086(17)
Cs2 0.0327(3) 0.0253(2) 0.0527(3) -0.0034(2) 0.0067(3) -0.0038(2)
Cs3 0.0244(2) 0.0215(2) 0.0451(3) 0.00328(19) -0.0020(2) -0.00348(18)
Cs4 0.0334(2) 0.0224(2) 0.0305(2) 0.00045(16) 0.0003(2) -0.00290(18)
Mo1 0.0190(3) 0.0169(2) 0.0166(3) -0.0004(2) 0.0042(2) -0.0036(2)
Mo2 0.0173(2) 0.0135(2) 0.0151(2) 0.00003(19) 0.0011(2) -0.00037(19)
Mo3 0.0153(2) 0.0161(2) 0.0161(2) -0.00266(19) -0.0004(2) -0.0008(2)
Mo4 0.0152(2) 0.0196(3) 0.0143(2) -0.00029(19) -0.00143(19) 0.0012(2)
Mo5 0.0141(2) 0.0174(2) 0.0143(2) -0.00318(19) 0.00109(19) -0.0009(2)
Mo6 0.0167(2) 0.0158(2) 0.0150(2) -0.00228(19) 0.0006(2) -0.0017(2)
Mo7 0.0143(2) 0.0173(2) 0.0136(2) -0.00197(19) 0.00008(19) 0.0005(2)
Mo8 0.0156(2) 0.0160(2) 0.0149(2) -0.00085(19) 0.0015(2) -0.0026(2)
Mo9 0.0139(2) 0.0162(2) 0.0152(2) 0.00042(19) -0.0009(2) -0.0017(2)
Mo10 0.0145(2) 0.0148(2) 0.0170(3) -0.00142(19) 0.0010(2) 0.00004(19)
Mo11 0.0226(3) 0.0153(3) 0.0196(3) -0.0019(2) 0.0078(2) -0.0021(2)
Mo12 0.0144(2) 0.0148(2) 0.0159(2) 0.00351(19) -0.0004(2) -0.00092(19)
Sc1 0.0097(5) 0.0095(5) 0.0101(6) -0.0017(4) 0.0008(4) -0.0021(4)
Na1 0.0097(5) 0.0095(5) 0.0101(6) -0.0017(4) 0.0008(4) -0.0021(4)
Sc2 0.0120(7) 0.0116(8) 0.0107(8) -0.0002(5) 0.0006(5) -0.0009(5)
Na2 0.0120(7) 0.0116(8) 0.0107(8) -0.0002(5) 0.0006(5) -0.0009(5)
Sc3 0.0104(7) 0.0143(7) 0.0126(7) 0.0023(5) -0.0012(5) -0.0007(5)
Na3 0.0104(7) 0.0143(7) 0.0126(7) 0.0023(5) -0.0012(5) -0.0007(5)
Sc4 0.0164(11) 0.0159(11) 0.0174(11) 0.0013(8) -0.0001(8) -0.0015(8)
Na4 0.0164(11) 0.0159(11) 0.0174(11) 0.0013(8) -0.0001(8) -0.0015(8)
Sc5 0.0218(13) 0.0175(13) 0.0259(14) -0.0067(10) 0.0021(10) -0.0029(10)
Na5 0.0218(13) 0.0175(13) 0.0259(14) -0.0067(10) 0.0021(10) -0.0029(10)
Sc6 0.0279(12) 0.0237(12) 0.0230(12) 0.0008(9) -0.0010(9) 0.0008(9)
Na6 0.0279(12) 0.0237(12) 0.0230(12) 0.0008(9) -0.0010(9) 0.0008(9)
Na7 0.0171(12) 0.0285(15) 0.0171(13) 0.0039(11) 0.0006(11) 0.0012(11)
Na8 0.0156(12) 0.0190(13) 0.0194(13) -0.0009(11) -0.0001(10) -0.0015(10)
Na9 0.0285(15) 0.049(2) 0.0235(15) 0.0100(13) -0.0035(12) -0.0141(14)
Na10 0.0265(14) 0.061(2) 0.0251(15) 0.0138(15) -0.0014(13) -0.0058(15)
Na11 0.0218(16) 0.0419(19) 0.0471(19) -0.0126(15) -0.0011(15) 0.0009(14)
Na12 0.0215(13) 0.0303(15) 0.0234(15) 0.0019(12) 0.0024(12) 0.0053(13)
Na13 0.0225(16) 0.049(2) 0.050(2) 0.0174(16) -0.0011(15) 0.0086(15)
Na14 0.0226(13) 0.0296(15) 0.0262(16) 0.0038(13) 0.0003(12) 0.0001(13)
Na15 0.023(4) 0.051(7) 0.038(7) -0.021(5) 0.004(5) -0.004(4)
Na16 0.015(3) 0.045(6) 0.039(6) -0.021(4) -0.006(4) 0.009(4)
O1 0.028(3) 0.028(3) 0.038(3) -0.012(2) 0.000(3) 0.000(2)
O2 0.023(2) 0.031(3) 0.025(3) 0.012(2) -0.003(2) -0.011(2)
O3 0.029(3) 0.029(3) 0.025(3) 0.006(2) 0.005(2) -0.002(2)
O4 0.032(3) 0.023(2) 0.033(3) -0.001(2) 0.013(2) -0.005(2)
O5 0.020(2) 0.025(2) 0.032(3) 0.0005(19) -0.003(2) -0.003(2)
O6 0.023(2) 0.027(3) 0.025(3) -0.004(2) 0.003(2) -0.004(2)
O7 0.030(3) 0.027(3) 0.033(3) 0.012(2) 0.008(2) 0.004(2)
O8 0.031(3) 0.032(3) 0.017(2) -0.003(2) 0.009(2) 0.000(2)
O9 0.029(3) 0.022(2) 0.035(3) 0.008(2) 0.004(2) -0.002(2)
O10 0.021(2) 0.024(2) 0.035(3) 0.0016(19) 0.005(2) -0.0008(19)
O11 0.026(3) 0.033(3) 0.035(3) -0.017(2) 0.001(2) 0.000(2)
O12 0.026(2) 0.029(3) 0.016(2) -0.0051(18) -0.0030(18) 0.000(2)
O13 0.038(3) 0.034(3) 0.019(2) 0.001(2) 0.004(2) -0.001(2)
O14 0.028(3) 0.020(3) 0.053(4) 0.011(2) 0.000(3) 0.003(2)
O15 0.020(2) 0.058(4) 0.036(3) -0.027(3) 0.000(2) -0.002(3)
O16 0.030(3) 0.021(2) 0.026(3) -0.0016(19) -0.005(2) 0.006(2)
O17 0.016(2) 0.036(3) 0.029(3) -0.003(2) -0.001(2) 0.000(2)
O18 0.024(2) 0.022(2) 0.037(3) 0.005(2) -0.004(2) -0.003(2)
O19 0.028(2) 0.026(3) 0.020(2) -0.0034(19) 0.0036(19) -0.008(2)
O20 0.026(2) 0.033(3) 0.017(2) -0.002(2) 0.0032(19) -0.001(2)
O21 0.039(3) 0.043(3) 0.024(3) -0.004(2) 0.007(2) -0.006(3)
O22 0.029(3) 0.021(3) 0.047(3) 0.006(2) -0.007(3) -0.003(2)
O23 0.020(2) 0.032(3) 0.035(3) -0.014(2) -0.001(2) -0.002(2)
O24 0.024(2) 0.021(2) 0.030(2) 0.0032(19) -0.009(2) -0.0042(19)
O25 0.024(2) 0.024(2) 0.036(3) -0.004(2) 0.007(2) 0.001(2)
O26 0.035(3) 0.017(2) 0.035(3) 0.005(2) 0.005(2) 0.004(2)
O27 0.022(2) 0.037(3) 0.019(2) -0.001(2) -0.0015(19) 0.003(2)
O28 0.021(2) 0.027(3) 0.019(2) -0.0072(19) 0.0040(18) -0.0021(19)
O29 0.027(3) 0.022(2) 0.034(3) 0.008(2) -0.006(2) -0.005(2)
O30 0.034(3) 0.042(3) 0.024(3) -0.004(2) 0.007(2) 0.008(2)
O31 0.028(3) 0.025(2) 0.032(3) 0.008(2) 0.009(2) -0.004(2)
O32 0.030(3) 0.030(3) 0.021(2) -0.001(2) 0.000(2) -0.003(2)
O33 0.028(2) 0.029(3) 0.017(2) -0.0035(19) 0.0025(19) -0.005(2)
O34 0.036(3) 0.026(3) 0.043(3) 0.004(2) -0.013(2) 0.001(2)
O35 0.025(3) 0.051(3) 0.021(2) -0.012(2) -0.010(2) 0.000(2)
O36 0.026(3) 0.029(3) 0.042(3) 0.005(2) 0.012(2) 0.005(2)
O37 0.032(3) 0.028(3) 0.040(3) 0.006(2) -0.011(2) -0.001(2)
O38 0.028(3) 0.022(3) 0.042(3) -0.007(2) 0.014(2) -0.004(2)
O39 0.030(3) 0.026(2) 0.016(2) -0.0060(19) 0.004(2) 0.001(2)
O40 0.028(2) 0.020(2) 0.014(2) 0.0013(17) 0.0006(19) -0.0007(19)
O41 0.063(4) 0.020(3) 0.097(6) -0.017(3) 0.056(4) -0.010(3)
O42 0.034(3) 0.036(3) 0.035(3) -0.009(3) -0.019(2) 0.011(2)
O43 0.025(3) 0.049(3) 0.025(3) 0.006(2) 0.006(2) 0.006(2)
O44 0.043(3) 0.045(3) 0.015(2) 0.002(2) -0.006(2) -0.024(3)
O45 0.027(3) 0.027(3) 0.041(3) -0.004(2) -0.010(2) -0.005(2)
O46 0.025(2) 0.020(2) 0.019(2) 0.0000(19) 0.004(2) -0.0002(19)
O47 0.020(2) 0.025(2) 0.018(2) 0.0018(17) -0.0038(18) 0.0026(19)
O48 0.022(2) 0.022(2) 0.029(3) 0.003(2) 0.0080(19) 0.0019(18)

loop_
_atom_type_symbol
_atom_type_description
_atom_type_scat_dispersion_real
_atom_type_scat_dispersion_imag
_atom_type_scat_source
O O 0.0106 0.0060 'International Tables Vol C Tables 4.2.6.8 and 6.1.1.4'
Na Na 0.0362 0.0249 'International Tables Vol C Tables 4.2.6.8 and 6.1.1.4'
Sc Sc 0.2519 0.3716 'International Tables Vol C Tables 4.2.6.8 and 6.1.1.4'
Mo Mo -1.6832 0.6857 'International Tables Vol C Tables 4.2.6.8 and 6.1.1.4'
Cs Cs -0.3680 2.1192 'International Tables Vol C Tables 4.2.6.8 and 6.1.1.4'

loop_
_geom_angle_atom_site_label_1
_geom_angle_atom_site_label_2
_geom_angle_atom_site_label_3
_geom_angle
_geom_angle_site_symmetry_1
_geom_angle_site_symmetry_3
O17 Cs1 O16 101.77(14) . 1_565
O17 Cs1 O10 171.97(14) . 1_565
O16 Cs1 O10 79.57(13) 1_565 1_565
O17 Cs1 O10 76.58(14) . 3_666
O16 Cs1 O10 172.96(14) 1_565 3_666
O10 Cs1 O10 101.12(12) 1_565 3_666
O17 Cs1 O46 72.23(13) . 2_655
O16 Cs1 O46 89.96(13) 1_565 2_655
O10 Cs1 O46 115.77(13) 1_565 2_655
O10 Cs1 O46 95.97(13) 3_666 2_655
O17 Cs1 O47 116.68(13) . 2_655
O16 Cs1 O47 106.86(13) 1_565 2_655
O10 Cs1 O47 70.00(13) 1_565 2_655
O10 Cs1 O47 79.83(12) 3_666 2_655
O46 Cs1 O47 53.00(12) 2_655 2_655
O17 Cs1 O19 53.62(13) . .
O16 Cs1 O19 114.72(13) 1_565 .
O10 Cs1 O19 118.55(13) 1_565 .
O10 Cs1 O19 58.71(12) 3_666 .
O46 Cs1 O19 123.15(12) 2_655 .
O47 Cs1 O19 138.37(12) 2_655 .
O17 Cs1 O11 121.87(13) . 1_565
O16 Cs1 O11 56.57(15) 1_565 1_565
O10 Cs1 O11 52.24(13) 1_565 1_565
O10 Cs1 O11 118.32(14) 3_666 1_565
O46 Cs1 O11 144.56(14) 2_655 1_565
O47 Cs1 O11 121.13(12) 2_655 1_565
O19 Cs1 O11 85.12(13) . 1_565
O17 Cs1 O13 122.05(14) . 1_565
O16 Cs1 O13 51.22(13) 1_565 1_565
O10 Cs1 O13 64.99(13) 1_565 1_565
O10 Cs1 O13 135.45(13) 3_666 1_565
O46 Cs1 O13 59.92(13) 2_655 1_565
O47 Cs1 O13 55.64(12) 2_655 1_565
O19 Cs1 O13 165.73(12) . 1_565
O11 Cs1 O13 87.48(14) 1_565 1_565
O17 Cs1 O43 72.67(13) . 2_655
O16 Cs1 O43 55.92(14) 1_565 2_655
O10 Cs1 O43 102.13(13) 1_565 2_655
O10 Cs1 O43 117.30(13) 3_666 2_655
O46 Cs1 O43 123.10(12) 2_655 2_655
O47 Cs1 O43 162.66(13) 2_655 2_655
O19 Cs1 O43 58.94(13) . 2_655
O11 Cs1 O43 50.02(13) 1_565 2_655
O13 Cs1 O43 107.14(13) 1_565 2_655
O4 Cs2 O16 148.17(14) 2_655 1_565
O4 Cs2 O44 64.92(16) 2_655 2_655
O16 Cs2 O44 111.40(15) 1_565 2_655
O4 Cs2 O34 104.33(15) 2_655 4_575
O16 Cs2 O34 101.56(14) 1_565 4_575
O44 Cs2 O34 128.32(15) 2_655 4_575
O4 Cs2 O2 55.59(13) 2_655 2_655
O16 Cs2 O2 108.86(13) 1_565 2_655
O44 Cs2 O2 117.38(14) 2_655 2_655
O34 Cs2 O2 85.87(14) 4_575 2_655
O4 Cs2 O43 102.40(16) 2_655 2_655
O16 Cs2 O43 59.67(14) 1_565 2_655
O44 Cs2 O43 53.62(14) 2_655 2_655
O34 Cs2 O43 149.55(15) 4_575 2_655
O2 Cs2 O43 121.69(14) 2_655 2_655
O4 Cs2 O3 134.03(14) 2_655 1_565
O16 Cs2 O3 59.39(14) 1_565 1_565
O44 Cs2 O3 69.97(15) 2_655 1_565
O34 Cs2 O3 96.46(14) 4_575 1_565
O2 Cs2 O3 168.25(13) 2_655 1_565
O43 Cs2 O3 53.88(14) 2_655 1_565
O4 Cs2 O1 106.15(13) 2_655 1_565
O16 Cs2 O1 101.98(13) 1_565 1_565
O44 Cs2 O1 72.04(14) 2_655 1_565
O34 Cs2 O1 62.75(15) 4_575 1_565
O2 Cs2 O1 139.77(13) 2_655 1_565
O43 Cs2 O1 95.91(13) 2_655 1_565
O3 Cs2 O1 49.61(13) 1_565 1_565
O4 Cs2 O15 136.79(15) 2_655 1_565
O16 Cs2 O15 52.11(13) 1_565 1_565
O44 Cs2 O15 158.27(16) 2_655 1_565
O34 Cs2 O15 54.36(14) 4_575 1_565
O2 Cs2 O15 83.56(14) 2_655 1_565
O43 Cs2 O15 111.77(14) 2_655 1_565
O3 Cs2 O15 88.43(14) 1_565 1_565
O1 Cs2 O15 96.07(14) 1_565 1_565
O4 Cs2 O17 61.05(13) 2_655 .
O16 Cs2 O17 87.34(12) 1_565 .
O44 Cs2 O17 84.44(13) 2_655 .
O34 Cs2 O17 137.02(14) 4_575 .
O2 Cs2 O17 51.88(12) 2_655 .
O43 Cs2 O17 69.99(13) 2_655 .
O3 Cs2 O17 123.27(12) 1_565 .
O1 Cs2 O17 156.46(12) 1_565 .
O15 Cs2 O17 106.56(13) 1_565 .
O4 Cs2 O4 148.63(4) 2_655 1_565
O16 Cs2 O4 63.20(12) 1_565 1_565
O44 Cs2 O4 111.22(14) 2_655 1_565
O34 Cs2 O4 51.71(14) 4_575 1_565
O2 Cs2 O4 129.31(12) 2_655 1_565
O43 Cs2 O4 97.98(14) 2_655 1_565
O3 Cs2 O4 47.91(13) 1_565 1_565
O1 Cs2 O4 47.67(12) 1_565 1_565
O15 Cs2 O4 50.89(13) 1_565 1_565
O17 Cs2 O4 149.83(12) . 1_565
O5 Cs3 O31 150.77(14) 2 2
O5 Cs3 O33 73.63(13) 2 4_575
O31 Cs3 O33 109.32(13) 2 4_575
O5 Cs3 O41 98.33(14) 2 2
O31 Cs3 O41 100.21(15) 2 2
O33 Cs3 O41 131.21(19) 4_575 2
O5 Cs3 O6 53.77(13) 2 2
O31 Cs3 O6 107.26(14) 2 2
O33 Cs3 O6 122.96(13) 4_575 2
O41 Cs3 O6 81.30(17) 2 2
O5 Cs3 O7 104.70(13) 2 1_565
O31 Cs3 O7 103.27(13) 2 1_565
O33 Cs3 O7 68.81(13) 4_575 1_565
O41 Cs3 O7 67.12(19) 2 1_565
O6 Cs3 O7 139.26(12) 2 1_565
O5 Cs3 O30 130.15(14) 2 2
O31 Cs3 O30 50.35(13) 2 2
O33 Cs3 O30 156.19(13) 4_575 2
O41 Cs3 O30 55.01(17) 2 2
O6 Cs3 O30 79.05(13) 2 2
O7 Cs3 O30 101.25(13) 1_565 2
O5 Cs3 O35 106.26(14) 2 4_575
O31 Cs3 O35 61.64(13) 2 4_575
O33 Cs3 O35 51.13(12) 4_575 4_575
O41 Cs3 O35 153.68(15) 2 4_575
O6 Cs3 O35 120.92(13) 2 4_575
O7 Cs3 O35 97.11(13) 1_565 4_575
O30 Cs3 O35 111.85(13) 2 4_575
O5 Cs3 O8 135.31(13) 2 1_565
O31 Cs3 O8 62.06(14) 2 1_565
O33 Cs3 O8 63.32(13) 4_575 1_565
O41 Cs3 O8 100.90(16) 2 1_565
O6 Cs3 O8 169.29(13) 2 1_565
O7 Cs3 O8 49.49(12) 1_565 1_565
O30 Cs3 O8 93.54(13) 2 1_565
O35 Cs3 O8 54.59(13) 4_575 1_565
O5 Cs3 O5 146.16(3) 2 1_565
O31 Cs3 O5 62.64(12) 2 1_565
O33 Cs3 O5 104.88(13) 4_575 1_565
O41 Cs3 O5 56.39(14) 2 1_565
O6 Cs3 O5 130.63(12) 2 1_565
O7 Cs3 O5 47.47(12) 1_565 1_565
O30 Cs3 O5 56.99(13) 2 1_565
O35 Cs3 O5 97.33(13) 4_575 1_565
O8 Cs3 O5 47.08(11) 1_565 1_565
O5 Cs3 O25 62.17(13) 2 2_655
O31 Cs3 O25 88.74(12) 2 2_655
O33 Cs3 O25 86.09(12) 4_575 2_655
O41 Cs3 O25 133.43(18) 2 2_655
O6 Cs3 O25 52.65(12) 2 2_655
O7 Cs3 O25 154.52(12) 1_565 2_655
O30 Cs3 O25 103.67(13) 2 2_655
O35 Cs3 O25 68.66(13) 4_575 2_655
O8 Cs3 O25 123.05(11) 1_565 2_655
O5 Cs3 O25 151.26(12) 1_565 2_655
O25 Cs4 O31 104.86(15) 1_455 .
O25 Cs4 O24 178.68(14) 1_455 3_566
O31 Cs4 O24 74.80(14) . 3_566
O25 Cs4 O24 80.97(14) 1_455 .
O31 Cs4 O24 170.43(14) . .
O24 Cs4 O24 99.19(12) 3_566 .
O25 Cs4 O39 75.41(13) 1_455 .
O31 Cs4 O39 86.30(14) . .
O24 Cs4 O39 105.81(13) 3_566 .
O24 Cs4 O39 102.65(13) . .
O25 Cs4 O28 54.47(12) 1_455 1_455
O31 Cs4 O28 122.31(14) . 1_455
O24 Cs4 O28 124.58(13) 3_566 1_455
O24 Cs4 O28 54.82(13) . 1_455
O39 Cs4 O28 125.93(13) . 1_455
O25 Cs4 O40 122.05(13) 1_455 .
O31 Cs4 O40 98.11(13) . .
O24 Cs4 O40 59.27(13) 3_566 .
O24 Cs4 O40 84.78(12) . .
O39 Cs4 O40 53.66(12) . .
O28 Cs4 O40 139.45(12) 1_455 .
O25 Cs4 O23 124.99(14) 1_455 3_566
O31 Cs4 O23 58.94(14) . 3_566
O24 Cs4 O23 53.72(13) 3_566 3_566
O24 Cs4 O23 111.52(14) . 3_566
O39 Cs4 O23 142.03(14) . 3_566
O28 Cs4 O23 88.35(13) 1_455 3_566
O40 Cs4 O23 112.54(12) . 3_566
O25 Cs4 O21 66.17(14) 1_455 .
O31 Cs4 O21 138.87(13) . .
O24 Cs4 O21 114.95(13) 3_566 .
O24 Cs4 O21 50.33(13) . .
O39 Cs4 O21 52.64(13) . .
O28 Cs4 O21 86.41(13) 1_455 .
O40 Cs4 O21 61.75(13) . .
O23 Cs4 O21 159.72(13) 3_566 .
O25 Cs4 O35 74.20(14) 1_455 3_566
O31 Cs4 O35 60.12(14) . 3_566
O24 Cs4 O35 104.58(13) 3_566 3_566
O24 Cs4 O35 115.51(13) . 3_566
O39 Cs4 O35 125.68(12) . 3_566
O28 Cs4 O35 62.33(13) 1_455 3_566
O40 Cs4 O35 157.03(13) . 3_566
O23 Cs4 O35 51.65(13) 3_566 3_566
O21 Cs4 O35 139.26(14) . 3_566
O25 Cs4 O32 126.94(13) 1_455 .
O31 Cs4 O32 50.12(13) . .
O24 Cs4 O32 53.85(13) 3_566 .
O24 Cs4 O32 132.08(12) . .
O39 Cs4 O32 59.29(13) . .
O28 Cs4 O32 172.02(13) 1_455 .
O40 Cs4 O32 47.99(12) . .
O23 Cs4 O32 85.00(13) 3_566 .
O21 Cs4 O32 101.33(13) . .
O35 Cs4 O32 109.89(13) 3_566 .
O1 Mo1 O2 111.3(3) . .
O1 Mo1 O3 108.0(3) . .
O2 Mo1 O3 111.2(2) . .
O1 Mo1 O4 109.0(2) . .
O2 Mo1 O4 109.0(2) . .
O3 Mo1 O4 108.3(2) . .
O5 Mo2 O6 107.9(2) . .
O5 Mo2 O7 109.0(2) . .
O6 Mo2 O7 111.6(3) . .
O5 Mo2 O8 107.0(2) . .
O6 Mo2 O8 111.6(2) . .
O7 Mo2 O8 109.5(3) . .
O9 Mo3 O10 109.5(2) . .
O9 Mo3 O11 112.8(3) . .
O10 Mo3 O11 107.0(2) . .
O9 Mo3 O12 109.0(3) . .
O10 Mo3 O12 108.8(2) . .
O11 Mo3 O12 109.7(2) . .
O13 Mo4 O14 109.3(3) . .
O13 Mo4 O15 109.1(3) . .
O14 Mo4 O15 111.2(3) . .
O13 Mo4 O16 108.2(2) . .
O14 Mo4 O16 111.4(2) . .
O15 Mo4 O16 107.6(2) . .
O17 Mo5 O18 109.9(2) . .
O17 Mo5 O19 107.1(2) . .
O18 Mo5 O19 112.9(2) . .
O17 Mo5 O20 108.7(2) . .
O18 Mo5 O20 109.0(3) . .
O19 Mo5 O20 109.1(2) . .
O21 Mo6 O22 109.9(3) . .
O21 Mo6 O23 108.3(3) . .
O22 Mo6 O23 112.5(3) . .
O21 Mo6 O24 108.2(3) . .
O22 Mo6 O24 110.2(2) . .
O23 Mo6 O24 107.8(2) . .
O25 Mo7 O26 108.4(3) . .
O25 Mo7 O27 107.9(3) . .
O26 Mo7 O27 108.7(3) . .
O25 Mo7 O28 108.1(2) . .
O26 Mo7 O28 112.2(2) . .
O27 Mo7 O28 111.4(2) . .
O29 Mo8 O30 111.9(3) . .
O29 Mo8 O31 110.4(2) . .
O30 Mo8 O31 106.8(3) . .
O29 Mo8 O32 109.6(3) . .
O30 Mo8 O32 108.7(3) . .
O31 Mo8 O32 109.3(2) . .
O33 Mo9 O34 108.4(3) . .
O33 Mo9 O35 109.1(3) . .
O34 Mo9 O35 110.0(3) . .
O33 Mo9 O36 113.8(3) . .
O34 Mo9 O36 104.4(3) . .
O35 Mo9 O36 111.0(3) . .
O37 Mo10 O38 104.0(3) . .
O37 Mo10 O39 113.3(3) . .
O38 Mo10 O39 109.4(3) . .
O37 Mo10 O40 107.7(3) . .
O38 Mo10 O40 111.6(2) . .
O39 Mo10 O40 110.8(2) . .
O41 Mo11 O42 103.1(3) . .
O41 Mo11 O43 109.9(3) . .
O42 Mo11 O43 110.0(3) . .
O41 Mo11 O44 107.7(4) . .
O42 Mo11 O44 115.2(3) . .
O43 Mo11 O44 110.6(3) . .
O45 Mo12 O46 109.4(3) . .
O45 Mo12 O47 111.8(3) . .
O46 Mo12 O47 109.1(2) . .
O45 Mo12 O48 103.3(3) . .
O46 Mo12 O48 113.6(2) . .
O47 Mo12 O48 109.7(2) . .
O24 Sc1 O48 90.66(19) 1_655 4_566
O24 Sc1 O28 88.4(2) 1_655 .
O48 Sc1 O28 97.3(2) 4_566 .
O24 Sc1 O40 96.2(2) 1_655 3_666
O48 Sc1 O40 172.6(2) 4_566 3_666
O28 Sc1 O40 85.89(19) . 3_666
O24 Sc1 O32 93.7(2) 1_655 3_666
O48 Sc1 O32 92.5(2) 4_566 3_666
O28 Sc1 O32 169.9(2) . 3_666
O40 Sc1 O32 84.1(2) 3_666 3_666
O24 Sc1 O12 172.7(2) 1_655 .
O48 Sc1 O12 82.3(2) 4_566 .
O28 Sc1 O12 90.66(19) . .
O40 Sc1 O12 90.9(2) 3_666 .
O32 Sc1 O12 88.5(2) 3_666 .
O16 Sc2 O36 94.6(2) . 3_666
O16 Sc2 O27 173.3(2) . .
O36 Sc2 O27 79.8(2) 3_666 .
O16 Sc2 O3 95.0(2) . .
O36 Sc2 O3 91.5(2) 3_666 .
O27 Sc2 O3 88.78(19) . .
O16 Sc2 O11 87.4(2) . .
O36 Sc2 O11 97.5(2) 3_666 .
O27 Sc2 O11 89.7(2) . .
O3 Sc2 O11 170.4(2) . .
O16 Sc2 O43 93.6(2) . 2_645
O36 Sc2 O43 171.7(2) 3_666 2_645
O27 Sc2 O43 92.2(2) . 2_645
O3 Sc2 O43 86.4(2) . 2_645
O11 Sc2 O43 84.2(2) . 2_645
O20 Sc3 O4 99.0(2) 2_645 .
O20 Sc3 O34 84.5(2) 2_645 4_565
O4 Sc3 O34 89.2(2) . 4_565
O20 Sc3 O8 85.4(2) 2_645 .
O4 Sc3 O8 174.5(2) . .
O34 Sc3 O8 88.1(2) 4_565 .
O20 Sc3 O15 168.4(2) 2_645 .
O4 Sc3 O15 89.6(2) . .
O34 Sc3 O15 87.9(2) 4_565 .
O8 Sc3 O15 85.6(2) . .
O20 Sc3 O44 81.0(2) 2_645 .
O4 Sc3 O44 96.8(2) . .
O34 Sc3 O44 165.0(2) 4_565 .
O8 Sc3 O44 87.0(2) . .
O15 Sc3 O44 105.8(2) . .
O31 Sc4 O8 99.5(2) 2_545 .
O31 Sc4 O23 87.4(2) 2_545 4_565
O8 Sc4 O23 165.4(2) . 4_565
O31 Sc4 O20 175.6(2) 2_545 2_645
O8 Sc4 O20 80.01(19) . 2_645
O23 Sc4 O20 94.14(19) 4_565 2_645
O31 Sc4 O42 98.2(2) 2_545 .
O8 Sc4 O42 91.9(2) . .
O23 Sc4 O42 99.9(2) 4_565 .
O20 Sc4 O42 77.4(2) 2_645 .
O31 Sc4 O35 92.8(2) 2_545 4_565
O8 Sc4 O35 86.3(2) . 4_565
O23 Sc4 O35 80.5(2) 4_565 4_565
O20 Sc4 O35 91.5(2) 2_645 4_565
O42 Sc4 O35 168.9(2) . 4_565
O41 Sc5 O5 88.6(2) 2_645 1_655
O41 Sc5 O27 84.9(3) 2_645 .
O5 Sc5 O27 101.9(2) 1_655 .
O41 Sc5 O3 84.3(2) 2_645 .
O5 Sc5 O3 172.5(2) 1_655 .
O27 Sc5 O3 80.1(2) . .
O41 Sc5 O30 80.9(3) 2_645 2_645
O5 Sc5 O30 91.0(2) 1_655 2_645
O27 Sc5 O30 160.5(2) . 2_645
O3 Sc5 O30 85.3(2) . 2_645
O41 Sc5 O33 162.1(2) 2_645 3_666
O5 Sc5 O33 101.9(2) 1_655 3_666
O27 Sc5 O33 78.85(19) . 3_666
O3 Sc5 O33 85.6(2) . 3_666
O30 Sc5 O33 113.0(2) 2_645 3_666
O37 Sc6 O19 101.1(2) . 3_666
O37 Sc6 O13 96.0(2) . .
O19 Sc6 O13 162.9(2) 3_666 .
O37 Sc6 O10 92.1(2) . .
O19 Sc6 O10 83.4(2) 3_666 .
O13 Sc6 O10 96.7(2) . .
O37 Sc6 O47 169.8(2) . 2_645
O19 Sc6 O47 80.16(19) 3_666 2_645
O13 Sc6 O47 82.9(2) . 2_645
O10 Sc6 O47 98.06(19) . 2_645
O37 Sc6 O21 77.8(2) . .
O19 Sc6 O21 96.3(2) 3_666 .
O13 Sc6 O21 86.6(2) . .
O10 Sc6 O21 169.7(2) . .
O47 Sc6 O21 92.0(2) 2_645 .
O21 Na7 O25 99.3(2) . 1_455
O21 Na7 O45 82.5(2) . 2_645
O25 Na7 O45 90.1(2) 1_455 2_645
O21 Na7 O13 88.4(2) . .
O25 Na7 O13 169.4(2) 1_455 .
O45 Na7 O13 83.7(2) 2_645 .
O21 Na7 O6 153.7(2) . .
O25 Na7 O6 78.45(19) 1_455 .
O45 Na7 O6 123.4(2) 2_645 .
O13 Na7 O6 97.8(2) . .
O21 Na7 O39 77.1(2) . .
O25 Na7 O39 101.8(2) 1_455 .
O45 Na7 O39 157.8(2) 2_645 .
O13 Na7 O39 86.9(2) . .
O6 Na7 O39 77.76(18) . .
O17 Na8 O38 94.1(2) . .
O17 Na8 O46 100.1(2) . 2_655
O38 Na8 O46 157.6(2) . 2_655
O17 Na8 O2 77.54(19) . 2_655
O38 Na8 O2 121.2(2) . 2_655
O46 Na8 O2 79.09(18) 2_655 2_655
O17 Na8 O12 108.0(2) . 3_666
O38 Na8 O12 80.4(2) . 3_666
O46 Na8 O12 78.73(18) 2_655 3_666
O2 Na8 O12 157.8(2) 2_655 3_666
O17 Na8 O32 175.4(2) . .
O38 Na8 O32 82.3(2) . .
O46 Na8 O32 84.21(19) 2_655 .
O2 Na8 O32 102.0(2) 2_655 .
O12 Na8 O32 74.15(18) 3_666 .
O26 Na9 O19 161.3(2) 1_565 .
O26 Na9 O47 116.3(2) 1_565 4_576
O19 Na9 O47 77.08(18) . 4_576
O26 Na9 O22 76.0(2) 1_565 3_666
O19 Na9 O22 91.7(2) . 3_666
O47 Na9 O22 89.9(2) 4_576 3_666
O26 Na9 O43 88.4(2) 1_565 2_655
O19 Na9 O43 88.2(2) . 2_655
O47 Na9 O43 140.1(2) 4_576 2_655
O22 Na9 O43 127.9(2) 3_666 2_655
O26 Na9 O11 81.7(2) 1_565 1_565
O19 Na9 O11 113.8(2) . 1_565
O47 Na9 O11 84.8(2) 4_576 1_565
O22 Na9 O11 151.9(2) 3_666 1_565
O43 Na9 O11 67.4(2) 2_655 1_565
O18 Na10 O40 129.0(2) . 3_666
O18 Na10 O35 92.2(2) . 3_666
O40 Na10 O35 137.0(2) 3_666 3_666
O18 Na10 O9 76.75(19) . .
O40 Na10 O9 88.5(2) 3_666 .
O35 Na10 O9 116.1(2) 3_666 .
O18 Na10 O23 88.8(2) . 3_666
O40 Na10 O23 92.5(2) 3_666 3_666
O35 Na10 O23 74.4(2) 3_666 3_666
O9 Na10 O23 162.1(2) . 3_666
O18 Na10 O28 153.4(2) . .
O40 Na10 O28 65.19(16) 3_666 .
O35 Na10 O28 83.2(2) 3_666 .
O9 Na10 O28 81.78(19) . .
O23 Na10 O28 114.81(19) 3_666 .
O29 Na11 O26 168.9(2) . 1_465
O29 Na11 O7 78.1(2) . 1_565
O26 Na11 O7 112.6(2) 1_465 1_565
O29 Na11 O42 86.4(2) . 2
O26 Na11 O42 89.2(2) 1_465 2
O7 Na11 O42 125.2(2) 1_565 2
O29 Na11 O45 100.6(2) . 2_655
O26 Na11 O45 80.1(2) 1_465 2_655
O7 Na11 O45 76.1(2) 1_565 2_655
O42 Na11 O45 158.7(2) 2 2_655
O29 Na12 O7 80.1(2) . 1_565
O29 Na12 O46 85.1(2) . 2_655
O7 Na12 O46 106.0(2) 1_565 2_655
O29 Na12 O2 92.4(2) . 2_655
O7 Na12 O2 170.6(2) 1_565 2_655
O46 Na12 O2 78.78(19) 2_655 2_655
O29 Na12 O33 90.5(2) . 4_575
O7 Na12 O33 97.3(2) 1_565 4_575
O46 Na12 O33 155.2(2) 2_655 4_575
O2 Na12 O33 77.02(19) 2_655 4_575
O29 Na12 O15 156.1(2) . 1_565
O7 Na12 O15 76.60(19) 1_565 1_565
O46 Na12 O15 95.98(19) 2_655 1_565
O2 Na12 O15 111.3(2) 2_655 1_565
O33 Na12 O15 97.80(19) 4_575 1_565
O14 Na13 O1 77.0(2) 2_655 1_565
O14 Na13 O18 171.7(3) 2_655 2_655
O1 Na13 O18 110.7(2) 1_565 2_655
O14 Na13 O38 99.1(2) 2_655 2_655
O1 Na13 O38 75.0(2) 1_565 2_655
O18 Na13 O38 80.4(2) 2_655 2_655
O14 Na13 O36 81.5(2) 2_655 4_575
O1 Na13 O36 120.3(2) 1_565 4_575
O18 Na13 O36 96.7(2) 2_655 4_575
O38 Na13 O36 164.1(3) 2_655 4_575
O14 Na14 O39 83.9(2) . .
O14 Na14 O1 76.7(2) . 2_655
O39 Na14 O1 106.4(2) . 2_655
O14 Na14 O6 93.0(2) . .
O39 Na14 O6 77.94(19) . .
O1 Na14 O6 168.0(2) 2_655 .
O14 Na14 O30 152.3(2) . .
O39 Na14 O30 91.16(19) . .
O1 Na14 O30 78.6(2) 2_655 .
O6 Na14 O30 112.7(2) . .
O14 Na14 O44 86.7(2) . .
O39 Na14 O44 150.3(2) . .
O1 Na14 O44 98.7(2) 2_655 .
O6 Na14 O44 74.48(18) . .
O30 Na14 O44 109.4(2) . .
O22 Na15 O48 104.3(5) 3_556 4_466
O22 Na15 O22 164.0(4) 3_556 .
O48 Na15 O22 78.9(4) 4_466 .
O22 Na15 O26 70.6(3) 3_556 1_455
O48 Na15 O26 78.5(3) 4_466 1_455
O22 Na15 O26 125.2(5) . 1_455
O22 Na15 O48 77.7(4) 3_556 2_645
O48 Na15 O48 165.0(3) 4_466 2_645
O22 Na15 O48 95.3(4) . 2_645
O26 Na15 O48 115.7(4) 1_455 2_645
O22 Na15 O45 102.3(4) 3_556 2_645
O48 Na15 O45 131.5(4) 4_466 2_645
O22 Na15 O45 86.3(4) . 2_645
O26 Na15 O45 73.2(2) 1_455 2_645
O48 Na15 O45 60.9(3) 2_645 2_645
O9 Na16 O37 96.0(4) . 3_666
O9 Na16 O9 162.6(3) . 3_666
O37 Na16 O9 86.3(4) 3_666 3_666
O9 Na16 O18 72.4(3) . .
O37 Na16 O18 75.9(3) 3_666 .
O9 Na16 O18 124.7(4) 3_666 .
O9 Na16 O37 84.0(4) . .
O37 Na16 O37 163.9(3) 3_666 .
O9 Na16 O37 89.1(3) 3_666 .
O18 Na16 O37 119.0(4) . .
O9 Na16 O38 102.4(4) . .
O37 Na16 O38 135.9(3) 3_666 .
O9 Na16 O38 87.4(3) 3_666 .
O18 Na16 O38 72.3(2) . .
O37 Na16 O38 59.1(3) . .
Mo1 O1 Na13 143.0(3) . 1_545
Mo1 O1 Na14 121.9(3) . 2_645
Na13 O1 Na14 95.0(2) 1_545 2_645
Mo1 O1 Cs2 85.5(2) . 1_545
Na13 O1 Cs2 96.82(19) 1_545 1_545
Na14 O1 Cs2 91.32(19) 2_645 1_545
Mo1 O2 Na12 151.7(3) . 2_645
Mo1 O2 Na8 107.7(3) . 2_645
Na12 O2 Na8 97.65(19) 2_645 2_645
Mo1 O2 Cs2 92.8(2) . 2_645
Na12 O2 Cs2 87.69(18) 2_645 2_645
Na8 O2 Cs2 114.39(19) 2_645 2_645
Mo1 O3 Sc2 143.4(3) . .
Mo1 O3 Sc5 112.2(2) . .
Sc2 O3 Sc5 94.7(2) . .
Mo1 O3 Cs2 85.11(19) . 1_545
Sc2 O3 Cs2 87.22(16) . 1_545
Sc5 O3 Cs2 143.6(2) . 1_545
Mo1 O4 Sc3 149.6(3) . .
Mo1 O4 Cs2 100.1(2) . 2_645
Sc3 O4 Cs2 101.5(2) . 2_645
Mo1 O4 Cs2 75.84(17) . 1_545
Sc3 O4 Cs2 88.41(16) . 1_545
Cs2 O4 Cs2 164.3(2) 2_645 1_545
Mo2 O5 Na5 150.8(3) . 1_455
Mo2 O5 Sc5 150.8(3) . 1_455
Na5 O5 Sc5 0.00(19) 1_455 1_455
Mo2 O5 Cs3 101.4(2) . 2_545
Na5 O5 Cs3 93.43(18) 1_455 2_545
Sc5 O5 Cs3 93.43(18) 1_455 2_545
Mo2 O5 Cs3 80.07(17) . 1_545
Na5 O5 Cs3 89.49(16) 1_455 1_545
Sc5 O5 Cs3 89.49(16) 1_455 1_545
Cs3 O5 Cs3 170.47(18) 2_545 1_545
Mo2 O6 Na7 108.1(3) . .
Mo2 O6 Na14 148.6(3) . .
Na7 O6 Na14 99.0(2) . .
Mo2 O6 Cs3 95.5(2) . 2_545
Na7 O6 Cs3 114.57(19) . 2_545
Na14 O6 Cs3 87.05(17) . 2_545
Mo2 O7 Na12 122.1(3) . 1_545
Mo2 O7 Na11 143.3(3) . 1_545
Na12 O7 Na11 94.6(2) 1_545 1_545
Mo2 O7 Cs3 85.7(2) . 1_545
Na12 O7 Cs3 90.90(18) 1_545 1_545
Na11 O7 Cs3 94.47(19) 1_545 1_545
Mo2 O8 Sc3 118.0(3) . .
Mo2 O8 Sc4 136.6(3) . .
Sc3 O8 Sc4 97.0(2) . .
Mo2 O8 Cs3 81.19(17) . 1_545
Sc3 O8 Cs3 145.3(2) . 1_545
Sc4 O8 Cs3 83.67(16) . 1_545
Mo3 O9 Na16 132.2(3) . .
Mo3 O9 Na10 121.2(3) . .
Na16 O9 Na10 91.3(3) . .
Mo3 O9 Na16 114.8(3) . 3_666
Na16 O9 Na16 17.4(3) . 3_666
Na10 O9 Na16 102.7(3) . 3_666
Mo3 O10 Sc6 142.1(3) . .
Mo3 O10 Cs1 105.6(2) . 1_545
Sc6 O10 Cs1 89.95(17) . 1_545
Mo3 O10 Cs1 115.3(2) . 3_666
Sc6 O10 Cs1 101.37(17) . 3_666
Cs1 O10 Cs1 78.88(12) 1_545 3_666
Mo3 O11 Sc2 133.8(3) . .
Mo3 O11 Na9 128.6(3) . 1_545
Sc2 O11 Na9 97.6(2) . 1_545
Mo3 O11 Cs1 94.8(2) . 1_545
Sc2 O11 Cs1 94.29(18) . 1_545
Na9 O11 Cs1 76.93(15) 1_545 1_545
Mo3 O12 Sc1 125.0(3) . .
Mo3 O12 Na8 131.1(2) . 3_666
Sc1 O12 Na8 98.43(19) . 3_666
Mo4 O13 Sc6 141.1(3) . .
Mo4 O13 Na7 113.9(3) . .
Sc6 O13 Na7 92.8(2) . .
Mo4 O13 Cs1 90.6(2) . 1_545
Sc6 O13 Cs1 79.49(16) . 1_545
Na7 O13 Cs1 146.8(2) . 1_545
Mo4 O14 Na14 121.9(3) . .
Mo4 O14 Na13 133.3(3) . 2_645
Na14 O14 Na13 98.5(2) . 2_645
Mo4 O15 Sc3 123.4(3) . .
Mo4 O15 Na12 120.6(3) . 1_545
Sc3 O15 Na12 115.9(2) . 1_545
Mo4 O15 Cs2 94.1(2) . 1_545
Sc3 O15 Cs2 94.64(17) . 1_545
Na12 O15 Cs2 77.14(16) 1_545 1_545
Mo4 O16 Sc2 141.9(3) . .
Mo4 O16 Cs1 106.7(2) . 1_545
Sc2 O16 Cs1 104.31(18) . 1_545
Mo4 O16 Cs2 105.9(2) . 1_545
Sc2 O16 Cs2 95.78(17) . 1_545
Cs1 O16 Cs2 89.36(13) 1_545 1_545
Mo5 O17 Na8 138.9(3) . .
Mo5 O17 Cs1 105.1(2) . .
Na8 O17 Cs1 91.97(18) . .
Mo5 O17 Cs2 113.7(2) . .
Na8 O17 Cs2 105.63(18) . .
Cs1 O17 Cs2 81.31(12) . .
Mo5 O18 Na10 122.1(3) . .
Mo5 O18 Na13 118.4(3) . 2_645
Na10 O18 Na13 104.2(2) . 2_645
Mo5 O18 Na16 130.7(3) . .
Na10 O18 Na16 88.9(3) . .
Na13 O18 Na16 83.7(3) 2_645 .
Mo5 O19 Na6 127.5(3) . 3_666
Mo5 O19 Sc6 127.5(3) . 3_666
Na6 O19 Sc6 0.00(17) 3_666 3_666
Mo5 O19 Na9 133.1(3) . .
Na6 O19 Na9 99.0(2) 3_666 .
Sc6 O19 Na9 99.0(2) 3_666 .
Mo5 O19 Cs1 93.9(2) . .
Na6 O19 Cs1 98.51(17) 3_666 .
Sc6 O19 Cs1 98.51(17) 3_666 .
Na9 O19 Cs1 84.12(17) . .
Mo5 O20 Na3 136.9(3) . 2_655
Mo5 O20 Sc3 136.9(3) . 2_655
Na3 O20 Sc3 0.00(11) 2_655 2_655
Mo5 O20 Na4 119.5(3) . 2_655
Na3 O20 Na4 97.2(2) 2_655 2_655
Sc3 O20 Na4 97.2(2) 2_655 2_655
Mo5 O20 Sc4 119.5(3) . 2_655
Na3 O20 Sc4 97.2(2) 2_655 2_655
Sc3 O20 Sc4 97.2(2) 2_655 2_655
Na4 O20 Sc4 0.00(15) 2_655 2_655
Mo6 O21 Na7 144.2(3) . .
Mo6 O21 Sc6 114.3(3) . .
Na7 O21 Sc6 92.1(2) . .
Mo6 O21 Cs4 91.4(2) . .
Na7 O21 Cs4 76.62(17) . .
Sc6 O21 Cs4 146.1(2) . .
Mo6 O22 Na15 130.8(3) . 3_556
Mo6 O22 Na9 121.1(3) . 3_666
Na15 O22 Na9 96.1(3) 3_556 3_666
Mo6 O22 Na15 114.9(3) . .
Na15 O22 Na15 16.0(4) 3_556 .
Na9 O22 Na15 107.1(3) 3_666 .
Mo6 O23 Na4 127.3(3) . 4_566
Mo6 O23 Sc4 127.3(3) . 4_566
Na4 O23 Sc4 0.00(15) 4_566 4_566
Mo6 O23 Na10 132.5(3) . 3_666
Na4 O23 Na10 100.1(2) 4_566 3_666
Sc4 O23 Na10 100.1(2) 4_566 3_666
Mo6 O23 Cs4 94.0(2) . 3_566
Na4 O23 Cs4 93.00(17) 4_566 3_566
Sc4 O23 Cs4 93.00(17) 4_566 3_566
Na10 O23 Cs4 80.03(17) 3_666 3_566
Mo6 O24 Na1 145.3(3) . 1_455
Mo6 O24 Sc1 145.3(3) . 1_455
Na1 O24 Sc1 0.00(10) 1_455 1_455
Mo6 O24 Cs4 103.4(2) . 3_566
Na1 O24 Cs4 100.73(19) 1_455 3_566
Sc1 O24 Cs4 100.73(19) 1_455 3_566
Mo6 O24 Cs4 105.3(2) . .
Na1 O24 Cs4 102.92(18) 1_455 .
Sc1 O24 Cs4 102.92(18) 1_455 .
Cs4 O24 Cs4 80.81(11) 3_566 .
Mo7 O25 Na7 141.7(3) . 1_655
Mo7 O25 Cs4 104.0(2) . 1_655
Na7 O25 Cs4 89.50(18) 1_655 1_655
Mo7 O25 Cs3 115.2(2) . 2_645
Na7 O25 Cs3 102.44(17) 1_655 2_645
Cs4 O25 Cs3 78.74(12) 1_655 2_645
Mo7 O26 Na9 124.1(3) . 1_545
Mo7 O26 Na11 120.2(3) . 1_645
Na9 O26 Na11 103.1(2) 1_545 1_645
Mo7 O26 Na15 124.2(4) . 1_655
Na9 O26 Na15 90.3(3) 1_545 1_655
Na11 O26 Na15 85.7(3) 1_645 1_655
Mo7 O27 Sc2 123.8(3) . .
Mo7 O27 Sc5 133.0(3) . .
Sc2 O27 Sc5 96.1(2) . .
Mo7 O28 Sc1 137.8(3) . .
Mo7 O28 Na10 126.6(2) . .
Sc1 O28 Na10 95.63(18) . .
Mo7 O28 Cs4 91.97(18) . 1_655
Sc1 O28 Cs4 97.93(17) . 1_655
Na10 O28 Cs4 76.69(14) . 1_655
Mo8 O29 Na12 123.8(3) . .
Mo8 O29 Na11 130.3(3) . .
Na12 O29 Na11 95.3(2) . .
Mo8 O30 Na5 112.4(3) . 2_655
Mo8 O30 Sc5 112.4(3) . 2_655
Na5 O30 Sc5 0.00(13) 2_655 2_655
Mo8 O30 Na14 132.3(3) . .
Na5 O30 Na14 115.1(2) 2_655 .
Sc5 O30 Na14 115.1(2) 2_655 .
Mo8 O30 Cs3 94.7(2) . 2_545
Na5 O30 Cs3 91.38(18) 2_655 2_545
Sc5 O30 Cs3 91.38(18) 2_655 2_545
Na14 O30 Cs3 80.03(17) . 2_545
Mo8 O31 Na4 140.8(3) . 2
Mo8 O31 Sc4 140.8(3) . 2
Na4 O31 Sc4 0.00(11) 2 2
Mo8 O31 Cs4 109.0(2) . .
Na4 O31 Cs4 102.82(18) 2 .
Sc4 O31 Cs4 102.82(18) 2 .
Mo8 O31 Cs3 108.0(2) . 2_545
Na4 O31 Cs3 95.45(19) 2 2_545
Sc4 O31 Cs3 95.45(19) 2 2_545
Cs4 O31 Cs3 87.60(13) . 2_545
Mo8 O32 Na1 146.6(3) . 3_666
Mo8 O32 Sc1 146.6(3) . 3_666
Na1 O32 Sc1 0.00(7) 3_666 3_666
Mo8 O32 Na8 108.2(2) . .
Na1 O32 Na8 98.9(2) 3_666 .
Sc1 O32 Na8 98.9(2) 3_666 .
Mo8 O32 Cs4 85.41(19) . .
Na1 O32 Cs4 82.23(16) 3_666 .
Sc1 O32 Cs4 82.23(16) 3_666 .
Na8 O32 Cs4 146.5(2) . .
Mo9 O33 Na5 122.6(3) . 3_666
Mo9 O33 Sc5 122.6(3) . 3_666
Na5 O33 Sc5 0.00(17) 3_666 3_666
Mo9 O33 Na12 126.2(3) . 4_576
Na5 O33 Na12 105.5(2) 3_666 4_576
Sc5 O33 Na12 105.5(2) 3_666 4_576
Mo9 O33 Cs3 106.2(2) . 4_576
Na5 O33 Cs3 89.13(17) 3_666 4_576
Sc5 O33 Cs3 89.13(17) 3_666 4_576
Na12 O33 Cs3 96.39(17) 4_576 4_576
Mo9 O34 Na3 131.6(3) . 4_566
Mo9 O34 Sc3 131.6(3) . 4_566
Na3 O34 Sc3 0.00(11) 4_566 4_566
Mo9 O34 Cs2 113.5(3) . 4_576
Na3 O34 Cs2 102.7(2) 4_566 4_576
Sc3 O34 Cs2 102.7(2) 4_566 4_576
Mo9 O35 Na4 120.0(3) . 4_566
Mo9 O35 Sc4 120.0(3) . 4_566
Na4 O35 Sc4 0.00(13) 4_566 4_566
Mo9 O35 Na10 113.5(3) . 3_666
Na4 O35 Na10 98.4(2) 4_566 3_666
Sc4 O35 Na10 98.4(2) 4_566 3_666
Mo9 O35 Cs3 92.9(2) . 4_576
Na4 O35 Cs3 83.38(17) 4_566 4_576
Sc4 O35 Cs3 83.38(17) 4_566 4_576
Na10 O35 Cs3 147.2(2) 3_666 4_576
Mo9 O35 Cs4 151.7(3) . 3_566
Na4 O35 Cs4 83.50(15) 4_566 3_566
Sc4 O35 Cs4 83.50(15) 4_566 3_566
Na10 O35 Cs4 74.58(14) 3_666 3_566
Cs3 O35 Cs4 73.10(11) 4_576 3_566
Mo9 O36 Na2 127.0(3) . 3_666
Mo9 O36 Sc2 127.0(3) . 3_666
Na2 O36 Sc2 0.00(11) 3_666 3_666
Mo9 O36 Na13 101.0(3) . 4_576
Na2 O36 Na13 132.0(3) 3_666 4_576
Sc2 O36 Na13 132.0(3) 3_666 4_576
Mo10 O37 Sc6 129.1(3) . .
Mo10 O37 Na16 110.1(3) . 3_666
Sc6 O37 Na16 120.5(3) . 3_666
Mo10 O37 Na16 97.2(3) . .
Sc6 O37 Na16 131.2(3) . .
Na16 O37 Na16 16.1(3) 3_666 .
Mo10 O38 Na8 125.9(3) . .
Mo10 O38 Na13 113.1(3) . 2_645
Na8 O38 Na13 113.3(2) . 2_645
Mo10 O38 Na16 92.6(3) . .
Na8 O38 Na16 122.3(3) . .
Na13 O38 Na16 79.0(3) 2_645 .
Mo10 O39 Na14 122.0(3) . .
Mo10 O39 Na7 126.6(3) . .
Na14 O39 Na7 99.48(19) . .
Mo10 O39 Cs4 100.19(19) . .
Na14 O39 Cs4 121.4(2) . .
Na7 O39 Cs4 82.16(15) . .
Mo10 O40 Na1 126.5(2) . 3_666
Mo10 O40 Sc1 126.5(2) . 3_666
Na1 O40 Sc1 0.00(9) 3_666 3_666
Mo10 O40 Na10 106.0(2) . 3_666
Na1 O40 Na10 109.8(2) 3_666 3_666
Sc1 O40 Na10 109.8(2) 3_666 3_666
Mo10 O40 Cs4 95.09(18) . .
Na1 O40 Cs4 91.51(17) 3_666 .
Sc1 O40 Cs4 91.51(17) 3_666 .
Na10 O40 Cs4 129.62(19) 3_666 .
Mo11 O41 Na5 132.0(3) . 2_655
Mo11 O41 Sc5 132.0(3) . 2_655
Na5 O41 Sc5 0.00(14) 2_655 2_655
Mo11 O41 Cs3 120.3(3) . 2_545
Na5 O41 Cs3 102.9(2) 2_655 2_545
Sc5 O41 Cs3 102.9(2) 2_655 2_545
Mo11 O42 Sc4 123.5(3) . .
Mo11 O42 Na11 108.8(3) . 2_545
Sc4 O42 Na11 126.7(3) . 2_545
Mo11 O43 Na2 126.0(3) . 2_655
Mo11 O43 Sc2 126.0(3) . 2_655
Na2 O43 Sc2 0.00(8) 2_655 2_655
Mo11 O43 Na9 105.3(3) . 2_645
Na2 O43 Na9 106.2(2) 2_655 2_645
Sc2 O43 Na9 106.2(2) 2_655 2_645
Mo11 O43 Cs2 93.3(2) . 2_645
Na2 O43 Cs2 86.29(18) 2_655 2_645
Sc2 O43 Cs2 86.29(18) 2_655 2_645
Na9 O43 Cs2 143.6(2) 2_645 2_645
Mo11 O43 Cs1 148.2(3) . 2_645
Na2 O43 Cs1 83.16(16) 2_655 2_645
Sc2 O43 Cs1 83.16(16) 2_655 2_645
Na9 O43 Cs1 73.47(14) 2_645 2_645
Cs2 O43 Cs1 74.31(11) 2_645 2_645
Mo11 O44 Sc3 124.0(3) . .
Mo11 O44 Na14 115.3(3) . .
Sc3 O44 Na14 116.3(2) . .
Mo11 O44 Cs2 101.4(2) . 2_645
Sc3 O44 Cs2 94.5(2) . 2_645
Na14 O44 Cs2 95.01(17) . 2_645
Mo12 O45 Na7 126.6(3) . 2_655
Mo12 O45 Na11 111.3(3) . 2_645
Na7 O45 Na11 110.5(2) 2_655 2_645
Mo12 O45 Na15 93.9(3) . 2_655
Na7 O45 Na15 123.3(3) 2_655 2_655
Na11 O45 Na15 82.4(3) 2_645 2_655
Mo12 O46 Na8 124.4(2) . 2_645
Mo12 O46 Na12 123.6(3) . 2_645
Na8 O46 Na12 99.0(2) 2_645 2_645
Mo12 O46 Cs1 99.7(2) . 2_645
Na8 O46 Cs1 84.11(16) 2_645 2_645
Na12 O46 Cs1 120.80(18) 2_645 2_645
Mo12 O47 Na6 122.7(2) . 2_655
Mo12 O47 Sc6 122.7(2) . 2_655
Na6 O47 Sc6 0.00(16) 2_655 2_655
Mo12 O47 Na9 117.2(2) . 4_575
Na6 O47 Na9 97.2(2) 2_655 4_575
Sc6 O47 Na9 97.2(2) 2_655 4_575
Mo12 O47 Cs1 98.18(19) . 2_645
Na6 O47 Cs1 85.25(15) 2_655 2_645
Sc6 O47 Cs1 85.25(15) 2_655 2_645
Na9 O47 Cs1 134.6(2) 4_575 2_645
Mo12 O48 Na1 128.3(3) . 4_565
Mo12 O48 Sc1 128.3(3) . 4_565
Na1 O48 Sc1 0.00(10) 4_565 4_565
Mo12 O48 Na15 102.3(3) . 4_665
Na1 O48 Na15 129.0(3) 4_565 4_665
Sc1 O48 Na15 129.0(3) 4_565 4_665
Mo12 O48 Na15 92.8(3) . 2_655
Na1 O48 Na15 138.7(3) 4_565 2_655
Sc1 O48 Na15 138.7(3) 4_565 2_655
Na15 O48 Na15 15.0(3) 4_665 2_655

loop_
_geom_bond_atom_site_label_1
_geom_bond_atom_site_label_2
_geom_bond_distance
_geom_bond_site_symmetry_2
Cs1 O17 2.960(5) .
Cs1 O16 3.032(5) 1_565
Cs1 O10 3.050(5) 1_565
Cs1 O10 3.134(5) 3_666
Cs1 O46 3.207(5) 2_655
Cs1 O47 3.233(5) 2_655
Cs1 O19 3.263(5) .
Cs1 O11 3.331(6) 1_565
Cs1 O13 3.513(6) 1_565
Cs1 O43 3.737(5) 2_655
Cs2 O4 2.966(5) 2_655
Cs2 O16 3.098(5) 1_565
Cs2 O44 3.145(6) 2_655
Cs2 O34 3.180(6) 4_575
Cs2 O2 3.201(6) 2_655
Cs2 O43 3.384(6) 2_655
Cs2 O3 3.388(5) 1_565
Cs2 O1 3.389(6) 1_565
Cs2 O15 3.431(6) 1_565
Cs2 O17 3.613(5) .
Cs2 O4 3.692(5) 1_565
Cs3 O5 3.033(5) 2
Cs3 O31 3.103(5) 2
Cs3 O33 3.115(5) 4_575
Cs3 O41 3.133(6) 2
Cs3 O6 3.188(5) 2
Cs3 O7 3.427(6) 1_565
Cs3 O30 3.463(6) 2
Cs3 O35 3.470(6) 4_575
Cs3 O8 3.546(5) 1_565
Cs3 O5 3.616(5) 1_565
Cs3 O25 3.661(5) 2_655
Cs4 O25 2.968(5) 1_455
Cs4 O31 3.021(5) .
Cs4 O24 3.027(5) 3_566
Cs4 O24 3.126(5) .
Cs4 O39 3.208(5) .
Cs4 O28 3.263(5) 1_455
Cs4 O40 3.315(5) .
Cs4 O23 3.329(5) 3_566
Cs4 O21 3.565(6) .
Cs4 O35 3.645(5) 3_566
Cs4 O32 3.670(5) .
Mo1 O1 1.741(5) .
Mo1 O2 1.752(5) .
Mo1 O3 1.773(6) .
Mo1 O4 1.790(5) .
Mo2 O5 1.736(5) .
Mo2 O6 1.748(5) .
Mo2 O7 1.752(5) .
Mo2 O8 1.823(5) .
Mo3 O9 1.740(5) .
Mo3 O10 1.745(5) .
Mo3 O11 1.764(5) .
Mo3 O12 1.791(5) .
Mo4 O13 1.746(5) .
Mo4 O14 1.747(5) .
Mo4 O15 1.785(5) .
Mo4 O16 1.788(5) .
Mo5 O17 1.747(5) .
Mo5 O18 1.755(5) .
Mo5 O19 1.758(5) .
Mo5 O20 1.796(5) .
Mo6 O21 1.736(5) .
Mo6 O22 1.738(5) .
Mo6 O23 1.759(5) .
Mo6 O24 1.811(5) .
Mo7 O25 1.733(5) .
Mo7 O26 1.739(5) .
Mo7 O27 1.776(5) .
Mo7 O28 1.802(5) .
Mo8 O29 1.736(5) .
Mo8 O30 1.751(5) .
Mo8 O31 1.752(5) .
Mo8 O32 1.797(5) .
Mo9 O33 1.746(5) .
Mo9 O34 1.758(6) .
Mo9 O35 1.765(5) .
Mo9 O36 1.780(6) .
Mo10 O37 1.739(5) .
Mo10 O38 1.742(5) .
Mo10 O39 1.758(5) .
Mo10 O40 1.821(5) .
Mo11 O41 1.735(6) .
Mo11 O42 1.741(6) .
Mo11 O43 1.791(6) .
Mo11 O44 1.799(6) .
Mo12 O45 1.742(5) .
Mo12 O46 1.750(5) .
Mo12 O47 1.777(5) .
Mo12 O48 1.811(5) .
Sc1 O24 2.094(5) 1_655
Sc1 O48 2.097(5) 4_566
Sc1 O28 2.128(5) .
Sc1 O40 2.133(5) 3_666
Sc1 O32 2.136(5) 3_666
Sc1 O12 2.161(5) .
Sc2 O16 2.163(6) .
Sc2 O36 2.194(6) 3_666
Sc2 O27 2.201(5) .
Sc2 O3 2.208(6) .
Sc2 O11 2.217(6) .
Sc2 O43 2.274(7) 2_645
Sc3 O20 2.154(5) 2_645
Sc3 O4 2.156(6) .
Sc3 O34 2.164(6) 4_565
Sc3 O8 2.186(5) .
Sc3 O15 2.200(6) .
Sc3 O44 2.235(6) .
Sc4 O31 2.243(6) 2_545
Sc4 O8 2.277(6) .
Sc4 O23 2.297(6) 4_565
Sc4 O20 2.300(6) 2_645
Sc4 O42 2.308(6) .
Sc4 O35 2.425(7) 4_565
Sc5 O41 2.292(6) 2_645
Sc5 O5 2.313(6) 1_655
Sc5 O27 2.374(6) .
Sc5 O3 2.417(6) .
Sc5 O30 2.424(6) 2_645
Sc5 O33 2.432(6) 3_666
Sc6 O37 2.284(6) .
Sc6 O19 2.343(5) 3_666
Sc6 O13 2.372(6) .
Sc6 O10 2.375(6) .
Sc6 O47 2.401(5) 2_645
Sc6 O21 2.510(6) .
Na7 O21 2.346(6) .
Na7 O25 2.378(6) 1_455
Na7 O45 2.410(6) 2_645
Na7 O13 2.456(7) .
Na7 O6 2.470(6) .
Na7 O39 2.497(6) .
Na8 O17 2.316(6) .
Na8 O38 2.345(6) .
Na8 O46 2.431(5) 2_655
Na8 O2 2.476(6) 2_655
Na8 O12 2.484(6) 3_666
Na8 O32 2.489(6) .
Na9 O26 2.409(6) 1_565
Na9 O19 2.448(6) .
Na9 O47 2.455(6) 4_576
Na9 O22 2.460(7) 3_666
Na9 O43 2.535(7) 2_655
Na9 O11 2.869(7) 1_565
Na10 O18 2.371(6) .
Na10 O40 2.451(6) 3_666
Na10 O35 2.493(6) 3_666
Na10 O9 2.499(6) .
Na10 O23 2.555(7) 3_666
Na10 O28 2.893(6) .
Na11 O29 2.450(6) .
Na11 O26 2.464(6) 1_465
Na11 O7 2.466(6) 1_565
Na11 O42 2.561(6) 2
Na11 O45 2.615(7) 2_655
Na12 O29 2.401(6) .
Na12 O7 2.413(6) 1_565
Na12 O46 2.460(6) 2_655
Na12 O2 2.464(6) 2_655
Na12 O33 2.524(6) 4_575
Na12 O15 2.884(7) 1_565
Na13 O14 2.406(7) 2_655
Na13 O1 2.458(7) 1_565
Na13 O18 2.485(6) 2_655
Na13 O38 2.555(6) 2_655
Na13 O36 2.664(6) 4_575
Na14 O14 2.401(6) .
Na14 O39 2.456(6) .
Na14 O1 2.481(6) 2_655
Na14 O6 2.500(6) .
Na14 O30 2.590(7) .
Na14 O44 2.591(6) .
Na15 O22 2.445(13) 3_556
Na15 O48 2.545(13) 4_466
Na15 O22 2.591(12) .
Na15 O26 2.728(9) 1_455
Na15 O48 2.741(13) 2_645
Na15 O45 2.756(12) 2_645
Na16 O9 2.446(11) .
Na16 O37 2.515(12) 3_666
Na16 O9 2.540(11) 3_666
Na16 O18 2.669(9) .
Na16 O37 2.712(11) .
Na16 O38 2.841(11) .
